data_2203863
loop_
_publ_author_name
'Bao, Feng'
'L\"u, Xing-Qiang'
'Wu, Qing'
'Ng, Seik Weng'

_publ_section_title 4-[(<i>Z</i>)-(2-Fluorenylamino)phenylmethylene]-5-methyl-2-phenyl-2<i>H</i>-pyrazol-3(4<i>H</i>)-one
_journal_issue 7
_journal_name_full 'Acta Crystallographica Section E'
_journal_page_first o1244
_journal_page_last o1245
_journal_paper_doi 10.1107/S1600536804014795
_journal_volume 60
_journal_year 2004
_chemical_formula_iupac 'C30 H23 N3 O'
_chemical_formula_moiety 'C30 H23 N3 O'
_chemical_formula_sum 'C30 H23 N3 O'
_chemical_formula_weight 441.51
_chemical_name_systematic 4-[(Z)-(2-Fluorenylamino)phenylmethylene]-5-methyl-2-phenyl-2H-pyrazol-3(4H)-one
_space_group_IT_number 14
_symmetry_cell_setting monoclinic
_symmetry_space_group_name_Hall '-P 2yn'
_symmetry_space_group_name_H-M 'P 1 21/n 1'
_atom_sites_solution_hydrogens geom
_atom_sites_solution_primary direct
_atom_sites_solution_secondary difmap
_audit_creation_method SHELXL-97
_cell_angle_alpha 90.00
_cell_angle_beta 94.583(3)
_cell_angle_gamma 90.00
_cell_formula_units_Z 4
_cell_length_a 9.7000(10)
_cell_length_b 22.441(3)
_cell_length_c 10.6380(10)
_cell_measurement_reflns_used 934
_cell_measurement_temperature 298(2)
_cell_measurement_theta_max 25.7
_cell_measurement_theta_min 2.9
_cell_volume 2308.3(4)
_computing_cell_refinement 'SAINT (Bruker, 1999)'
_computing_data_collection 'SMART (Bruker, 1999)'
_computing_data_reduction SAINT
_computing_molecular_graphics 'ORTEPII (Johnson, 1976)'
_computing_publication_material SHELXL97
_computing_structure_refinement 'SHELXL97 (Sheldrick, 1997)'
_computing_structure_solution 'SHELXS97 (Sheldrick, 1997)'
_diffrn_ambient_temperature 298(2)
_diffrn_measured_fraction_theta_full 1.00
_diffrn_measured_fraction_theta_max 1.00
_diffrn_measurement_device_type 'Bruker SMART area-detector'
_diffrn_measurement_method '\f and \w'
_diffrn_radiation_monochromator graphite
_diffrn_radiation_source 'fine-focus sealed tube'
_diffrn_radiation_type MoK\a
_diffrn_radiation_wavelength 0.71073
_diffrn_reflns_av_R_equivalents 0.0352
_diffrn_reflns_av_sigmaI/netI 0.0474
_diffrn_reflns_limit_h_max 10
_diffrn_reflns_limit_h_min -12
_diffrn_reflns_limit_k_max 28
_diffrn_reflns_limit_k_min -28
_diffrn_reflns_limit_l_max 13
_diffrn_reflns_limit_l_min -11
_diffrn_reflns_number 13811
_diffrn_reflns_theta_full 27.0
_diffrn_reflns_theta_max 27.00
_diffrn_reflns_theta_min 1.81
_diffrn_standards_decay_% 0
_diffrn_standards_interval_count 0
_diffrn_standards_interval_time 0
_diffrn_standards_number 0
_exptl_absorpt_coefficient_mu 0.078
_exptl_absorpt_correction_type none
_exptl_crystal_colour Colorless
_exptl_crystal_density_diffrn 1.270
_exptl_crystal_density_method 'not measured'
_exptl_crystal_description Block
_exptl_crystal_F_000 928
_exptl_crystal_size_max 0.37
_exptl_crystal_size_mid 0.30
_exptl_crystal_size_min 0.23
_refine_diff_density_max 0.16
_refine_diff_density_min -0.15
_refine_ls_extinction_method none
_refine_ls_goodness_of_fit_ref 1.000
_refine_ls_hydrogen_treatment mixed
_refine_ls_matrix_type full
_refine_ls_number_parameters 312
_refine_ls_number_reflns 5038
_refine_ls_number_restraints 0
_refine_ls_restrained_S_all 1.000
_refine_ls_R_factor_all 0.0941
_refine_ls_R_factor_gt 0.0422
_refine_ls_shift/su_max 0.001
_refine_ls_shift/su_mean 0.000
_refine_ls_structure_factor_coef Fsqd
_refine_ls_weighting_details 'calc w = 1/[\s^2^(Fo^2^)+(0.05P)^2^+0.2453P] where P = (Fo^2^+2Fc^2^)/3'
_refine_ls_weighting_scheme calc
_refine_ls_wR_factor_gt 0.0946
_refine_ls_wR_factor_ref 0.1160
_reflns_number_gt 2835
_reflns_number_total 5038
_reflns_threshold_expression I>2\s(I)
_cod_data_source_file bt6476.cif
_cod_data_source_block I
_cod_depositor_comments
;
The following automatic conversions were performed:
'_symmetry_cell_setting' value 'Monoclinic' changed to 'monoclinic'
according to '/home/saulius/struct/CIF-dictionaries/cif_core.dic'
dictionary named 'cif_core.dic' version 2.4.1 from 2010-06-29.

Automatic conversion script
Id: cif_fix_enum 1527 2010-12-29 10:47:43Z saulius 

The following automatic conversions were performed:

'_symmetry_cell_setting' value 'Monoclinic' changed to 'monoclinic'
according to /home/saulius/struct/CIF-dictionaries/cif_core.dic
dictionary named 'cif_core.dic' version 2.4.1 from 2010-06-29.

Automatic conversion script
Id: cif_fix_values 1715 2011-07-08 13:25:40Z adriana 
;
_cod_original_cell_volume 2308.4(5)
_cod_original_sg_symbol_H-M 'P 21/n'
_cod_database_code 2203863
_cod_database_fobs_code 2203863

loop_
_symmetry_equiv_pos_as_xyz
'x, y, z'
'x+1/2, -y+1/2, z+1/2'
'-x, -y, -z'
'-x-1/2, y-1/2, -z-1/2'

loop_
_atom_site_label
_atom_site_fract_x
_atom_site_fract_y
_atom_site_fract_z
_atom_site_U_iso_or_equiv
_atom_site_adp_type
_atom_site_calc_flag
_atom_site_refinement_flags
_atom_site_occupancy
_atom_site_type_symbol
O1 0.75230(10) 0.53400(10) 0.45590(10) 0.0539(4) Uani d . 1 O
N1 0.75200(10) 0.62090(10) 0.57740(10) 0.0432(4) Uani d . 1 N
N2 0.6619(2) 0.66880(10) 0.59360(10) 0.0463(4) Uani d . 1 N
N3 0.5141(2) 0.52440(10) 0.31300(10) 0.0474(4) Uani d . 1 N
C1 0.8671(2) 0.61260(10) 0.6669(2) 0.0427(4) Uani d . 1 C
C2 0.9736(2) 0.57430(10) 0.6417(2) 0.0584(5) Uani d . 1 C
C3 1.0814(2) 0.56520(10) 0.7325(2) 0.0721(6) Uani d . 1 C
C4 1.0853(2) 0.59370(10) 0.8466(2) 0.0710(7) Uani d . 1 C
C5 0.9805(2) 0.63230(10) 0.8701(2) 0.0630(6) Uani d . 1 C
C6 0.8718(2) 0.64230(10) 0.7811(2) 0.0520(5) Uani d . 1 C
C7 0.6966(2) 0.58120(10) 0.4889(2) 0.0414(4) Uani d . 1 C
C8 0.5643(2) 0.60600(10) 0.4452(2) 0.0393(4) Uani d . 1 C
C9 0.5531(2) 0.65990(10) 0.5151(2) 0.0422(4) Uani d . 1 C
C10 0.4381(2) 0.70440(10) 0.5115(2) 0.0640(6) Uani d . 1 C
C11 0.4747(2) 0.57750(10) 0.3549(2) 0.0401(4) Uani d . 1 C
C12 0.3401(2) 0.60410(10) 0.3089(2) 0.0397(4) Uani d . 1 C
C13 0.3373(2) 0.65520(10) 0.2357(2) 0.0460(4) Uani d . 1 C
C14 0.2127(2) 0.68100(10) 0.1943(2) 0.0556(5) Uani d . 1 C
C15 0.0915(2) 0.65630(10) 0.2264(2) 0.0638(6) Uani d . 1 C
C16 0.0934(2) 0.60570(10) 0.2995(2) 0.0718(6) Uani d . 1 C
C17 0.2171(2) 0.57930(10) 0.3407(2) 0.0572(5) Uani d . 1 C
C18 0.3780(2) 0.40560(10) 0.0268(2) 0.0432(4) Uani d . 1 C
C19 0.3271(2) 0.46320(10) 0.0208(2) 0.0511(5) Uani d . 1 C
C20 0.3675(2) 0.50320(10) 0.1147(2) 0.0510(5) Uani d . 1 C
C21 0.4585(2) 0.48600(10) 0.2160(2) 0.0437(4) Uani d . 1 C
C22 0.5092(2) 0.42800(10) 0.2226(2) 0.0439(4) Uani d . 1 C
C23 0.4685(2) 0.38790(10) 0.1281(2) 0.0447(4) Uani d . 1 C
C24 0.3548(2) 0.35450(10) -0.0589(2) 0.0447(4) Uani d . 1 C
C25 0.2807(2) 0.34970(10) -0.1752(2) 0.0541(5) Uani d . 1 C
C26 0.2802(2) 0.29530(10) -0.2379(2) 0.0634(6) Uani d . 1 C
C27 0.3507(2) 0.24700(10) -0.1846(2) 0.0649(6) Uani d . 1 C
C28 0.4249(2) 0.25180(10) -0.0688(2) 0.0607(5) Uani d . 1 C
C29 0.4280(2) 0.30550(10) -0.0066(2) 0.0488(5) Uani d . 1 C
C30 0.5056(2) 0.32330(10) 0.1164(2) 0.0554(5) Uani d . 1 C
H3n 0.604(2) 0.5129(8) 0.354(2) 0.076(6) Uiso d . 1 H
H2 0.9725 0.5549 0.5643 0.070 Uiso calc R 1 H
H3 1.1525 0.5392 0.7160 0.086 Uiso calc R 1 H
H4 1.1580 0.5870 0.9074 0.085 Uiso calc R 1 H
H5 0.9829 0.6520 0.9471 0.076 Uiso calc R 1 H
H6 0.8019 0.6688 0.7977 0.062 Uiso calc R 1 H
H10a 0.4545 0.7320 0.5802 0.096 Uiso calc R 1 H
H10b 0.3520 0.6842 0.5191 0.096 Uiso calc R 1 H
H10c 0.4342 0.7257 0.4331 0.096 Uiso calc R 1 H
H13 0.4197 0.6722 0.2143 0.055 Uiso calc R 1 H
H14 0.2111 0.7151 0.1446 0.067 Uiso calc R 1 H
H15 0.0076 0.6738 0.1987 0.077 Uiso calc R 1 H
H16 0.0107 0.5892 0.3212 0.086 Uiso calc R 1 H
H17 0.2179 0.5449 0.3897 0.069 Uiso calc R 1 H
H19 0.2658 0.4749 -0.0464 0.061 Uiso calc R 1 H
H20 0.3337 0.5420 0.1104 0.061 Uiso calc R 1 H
H22 0.5700 0.4162 0.2900 0.053 Uiso calc R 1 H
H25 0.2324 0.3822 -0.2107 0.065 Uiso calc R 1 H
H26 0.2318 0.2915 -0.3165 0.076 Uiso calc R 1 H
H27 0.3482 0.2107 -0.2272 0.078 Uiso calc R 1 H
H28 0.4722 0.2190 -0.0333 0.073 Uiso calc R 1 H
H30a 0.4751 0.3002 0.1862 0.066 Uiso calc R 1 H
H30b 0.6045 0.3181 0.1129 0.066 Uiso calc R 1 H

loop_
_atom_site_aniso_label
_atom_site_aniso_U_11
_atom_site_aniso_U_22
_atom_site_aniso_U_33
_atom_site_aniso_U_12
_atom_site_aniso_U_13
_atom_site_aniso_U_23
O1 0.0580(8) 0.0442(7) 0.0571(8) 0.0159(6) -0.0099(6) -0.0111(6)
N1 0.0441(8) 0.0394(8) 0.0449(8) 0.0056(7) -0.0037(7) -0.0057(7)
N2 0.0490(9) 0.0393(8) 0.0499(9) 0.0065(7) -0.0009(7) -0.0052(7)
N3 0.0497(9) 0.0390(8) 0.0512(9) 0.0068(7) -0.0103(8) -0.0062(7)
C1 0.0420(10) 0.0420(10) 0.0430(10) -0.0040(10) -0.0020(10) 0.0030(10)
C2 0.0500(10) 0.0600(10) 0.0640(10) 0.0080(10) -0.0050(10) -0.0130(10)
C3 0.0560(10) 0.0680(10) 0.089(2) 0.0130(10) -0.0140(10) -0.0100(10)
C4 0.066(2) 0.0680(10) 0.074(2) 0.0040(10) -0.0270(10) 0.0010(10)
C5 0.0660(10) 0.0730(10) 0.0480(10) -0.0030(10) -0.0090(10) -0.0040(10)
C6 0.0510(10) 0.0560(10) 0.0490(10) -0.0010(10) 0.0010(10) -0.0030(10)
C7 0.0480(10) 0.0350(10) 0.0410(10) 0.0030(10) 0.0030(10) 0.0010(10)
C8 0.0440(10) 0.0350(10) 0.0380(10) 0.0050(10) 0.0010(10) 0.0000(10)
C9 0.0450(10) 0.0400(10) 0.0420(10) 0.0040(10) 0.0030(10) -0.0010(10)
C10 0.0650(10) 0.0570(10) 0.0680(10) 0.0200(10) -0.0050(10) -0.0180(10)
C11 0.0450(10) 0.0360(10) 0.0390(10) 0.0010(10) 0.0010(10) 0.0040(10)
C12 0.0430(10) 0.0370(10) 0.0390(10) 0.0000(10) 0.0000(10) 0.0000(10)
C13 0.0450(10) 0.0450(10) 0.0490(10) 0.0000(10) 0.0050(10) 0.0070(10)
C14 0.0570(10) 0.0500(10) 0.0600(10) 0.0050(10) 0.0010(10) 0.0150(10)
C15 0.0430(10) 0.0740(10) 0.0740(10) 0.0090(10) -0.0020(10) 0.0190(10)
C16 0.0410(10) 0.090(2) 0.085(2) -0.0070(10) 0.0050(10) 0.0290(10)
C17 0.0510(10) 0.0560(10) 0.0640(10) -0.0050(10) 0.0000(10) 0.0220(10)
C18 0.0400(10) 0.0460(10) 0.0440(10) -0.0030(10) 0.0040(10) -0.0020(10)
C19 0.0500(10) 0.0500(10) 0.0510(10) 0.0070(10) -0.0100(10) -0.0030(10)
C20 0.0590(10) 0.0400(10) 0.0520(10) 0.0100(10) -0.0080(10) -0.0040(10)
C21 0.0430(10) 0.0390(10) 0.0490(10) -0.0010(10) -0.0010(10) -0.0030(10)
C22 0.0440(10) 0.0430(10) 0.0440(10) 0.0030(10) -0.0030(10) 0.0010(10)
C23 0.0470(10) 0.0400(10) 0.0480(10) 0.0010(10) 0.0060(10) 0.0020(10)
C24 0.0410(10) 0.0480(10) 0.0470(10) -0.0090(10) 0.0110(10) -0.0080(10)
C25 0.0430(10) 0.0630(10) 0.0570(10) -0.0070(10) 0.0050(10) -0.0100(10)
C26 0.0510(10) 0.081(2) 0.0590(10) -0.0200(10) 0.0110(10) -0.0240(10)
C27 0.0640(10) 0.0580(10) 0.076(2) -0.0180(10) 0.0230(10) -0.0240(10)
C28 0.0670(10) 0.0470(10) 0.0700(10) -0.0080(10) 0.0180(10) -0.0100(10)
C29 0.0510(10) 0.0450(10) 0.0520(10) -0.0040(10) 0.0140(10) -0.0040(10)
C30 0.0660(10) 0.0430(10) 0.0570(10) 0.0060(10) 0.0030(10) -0.0010(10)

loop_
_atom_type_symbol
_atom_type_description
_atom_type_scat_dispersion_real
_atom_type_scat_dispersion_imag
_atom_type_scat_source
C C 0.0033 0.0016 'International Tables Vol C Tables 4.2.6.8 and 6.1.1.4'
H H 0.0000 0.0000 'International Tables Vol C Tables 4.2.6.8 and 6.1.1.4'
N N 0.0061 0.0033 'International Tables Vol C Tables 4.2.6.8 and 6.1.1.4'
O O 0.0106 0.0060 'International Tables Vol C Tables 4.2.6.8 and 6.1.1.4'

loop_
_geom_angle_atom_site_label_1
_geom_angle_atom_site_label_2
_geom_angle_atom_site_label_3
_geom_angle
_geom_angle_publ_flag
C7 N1 N2 111.60(10) yes
C7 N1 C1 128.10(10) yes
N2 N1 C1 118.80(10) yes
C9 N2 N1 106.40(10) yes
C11 N3 C21 133.0(2) yes
C6 C1 C2 119.7(2) no
C6 C1 N1 119.6(2) yes
C2 C1 N1 120.7(2) yes
C3 C2 C1 119.4(2) no
C4 C3 C2 121.1(2) no
C3 C4 C5 119.1(2) no
C4 C5 C6 120.9(2) no
C5 C6 C1 119.7(2) no
O1 C7 N1 125.9(2) yes
O1 C7 C8 129.0(2) no
N1 C7 C8 105.00(10) yes
C11 C8 C9 132.5(2) yes
C11 C8 C7 122.3(2) yes
C9 C8 C7 105.20(10) yes
N2 C9 C8 111.80(10) yes
N2 C9 C10 118.4(2) yes
C8 C9 C10 129.8(2) yes
N3 C11 C8 117.2(2) yes
N3 C11 C12 121.00(10) yes
C8 C11 C12 121.8(2) yes
C17 C12 C13 119.6(2) no
C17 C12 C11 120.7(2) yes
C13 C12 C11 119.7(2) yes
C14 C13 C12 120.2(2) no
C15 C14 C13 119.9(2) no
C14 C15 C16 120.2(2) no
C15 C16 C17 120.5(2) no
C16 C17 C12 119.6(2) no
C19 C18 C23 120.2(2) yes
C19 C18 C24 131.6(2) yes
C23 C18 C24 108.2(2) yes
C20 C19 C18 119.7(2) yes
C19 C20 C21 120.5(2) yes
C22 C21 C20 119.9(2) yes
C22 C21 N3 114.8(2) yes
C20 C21 N3 125.2(2) yes
C23 C22 C21 119.5(2) yes
C22 C23 C18 120.2(2) yes
C22 C23 C30 129.2(2) yes
C18 C23 C30 110.6(2) yes
C25 C24 C29 120.3(2) yes
C25 C24 C18 131.1(2) yes
C29 C24 C18 108.6(2) yes
C24 C25 C26 118.6(2) yes
C27 C26 C25 120.7(2) yes
C26 C27 C28 120.7(2) yes
C29 C28 C27 119.2(2) yes
C28 C29 C24 120.4(2) yes
C28 C29 C30 129.7(2) yes
C24 C29 C30 109.9(2) yes
C23 C30 C29 102.70(10) yes
C11 N3 H3n 111.0(10) no
C21 N3 H3n 116.0(10) no
C3 C2 H2 120.3 no
C1 C2 H2 120.3 no
C4 C3 H3 119.4 no
C2 C3 H3 119.4 no
C3 C4 H4 120.4 no
C5 C4 H4 120.4 no
C4 C5 H5 119.5 no
C6 C5 H5 119.5 no
C5 C6 H6 120.2 no
C1 C6 H6 120.2 no
C9 C10 H10a 109.5 no
C9 C10 H10b 109.5 no
H10a C10 H10b 109.5 no
C9 C10 H10c 109.5 no
H10a C10 H10c 109.5 no
H10b C10 H10c 109.5 no
C14 C13 H13 119.9 no
C12 C13 H13 119.9 no
C15 C14 H14 120.0 no
C13 C14 H14 120.0 no
C14 C15 H15 119.9 no
C16 C15 H15 119.9 no
C15 C16 H16 119.8 no
C17 C16 H16 119.8 no
C16 C17 H17 120.2 no
C12 C17 H17 120.2 no
C20 C19 H19 120.1 no
C18 C19 H19 120.1 no
C19 C20 H20 119.8 no
C21 C20 H20 119.8 no
C23 C22 H22 120.2 no
C21 C22 H22 120.2 no
C24 C25 H25 120.7 no
C26 C25 H25 120.7 no
C27 C26 H26 119.6 no
C25 C26 H26 119.6 no
C26 C27 H27 119.6 no
C28 C27 H27 119.6 no
C29 C28 H28 120.4 no
C27 C28 H28 120.4 no
C23 C30 H30a 111.2 no
C29 C30 H30a 111.2 no
C23 C30 H30b 111.2 no
C29 C30 H30b 111.2 no
H30a C30 H30b 109.1 no

loop_
_geom_bond_atom_site_label_1
_geom_bond_atom_site_label_2
_geom_bond_distance
_geom_bond_publ_flag
O1 C7 1.251(2) yes
N1 C7 1.375(2) yes
N1 N2 1.404(2) yes
N1 C1 1.420(2) yes
N2 C9 1.308(2) yes
N3 C11 1.339(2) yes
N3 C21 1.417(2) yes
C1 C6 1.383(2) no
C1 C2 1.387(2) no
C2 C3 1.381(3) no
C3 C4 1.369(3) no
C4 C5 1.374(3) no
C5 C6 1.378(3) no
C7 C8 1.441(2) yes
C8 C11 1.397(2) yes
C8 C9 1.429(2) yes
C9 C10 1.496(2) yes
C11 C12 1.483(2) yes
C12 C17 1.384(2) no
C12 C13 1.385(2) no
C13 C14 1.380(2) no
C14 C15 1.367(3) no
C15 C16 1.377(3) no
C16 C17 1.378(3) no
C18 C19 1.384(2) yes
C18 C23 1.392(2) yes
C18 C24 1.471(2) yes
C19 C20 1.377(2) yes
C20 C21 1.392(2) yes
C21 C22 1.392(2) yes
C22 C23 1.382(2) yes
C23 C30 1.503(2) yes
C24 C25 1.385(2) yes
C24 C29 1.399(2) yes
C25 C26 1.391(3) yes
C26 C27 1.380(3) yes
C27 C28 1.380(3) yes
C28 C29 1.376(2) yes
C29 C30 1.509(2) yes
N3 H3n 0.97(2) no
C2 H2 0.93 no
C3 H3 0.93 no
C4 H4 0.93 no
C5 H5 0.93 no
C6 H6 0.93 no
C10 H10a 0.96 no
C10 H10b 0.96 no
C10 H10c 0.96 no
C13 H13 0.93 no
C14 H14 0.93 no
C15 H15 0.93 no
C16 H16 0.93 no
C17 H17 0.93 no
C19 H19 0.93 no
C20 H20 0.93 no
C22 H22 0.93 no
C25 H25 0.93 no
C26 H26 0.93 no
C27 H27 0.93 no
C28 H28 0.93 no
C30 H30a 0.97 no
C30 H30b 0.97 no

loop_
_geom_hbond_atom_site_label_D
_geom_hbond_atom_site_label_H
_geom_hbond_atom_site_label_A
_geom_hbond_distance_DH
_geom_hbond_distance_HA
_geom_hbond_distance_DA
_geom_hbond_angle_DHA
_geom_hbond_publ_flag
N3 H3n O1 0.97(2) 1.80(2) 2.671(2) 147(2) no

loop_
_geom_torsion_atom_site_label_1
_geom_torsion_atom_site_label_2
_geom_torsion_atom_site_label_3
_geom_torsion_atom_site_label_4
_geom_torsion
_geom_torsion_publ_flag
C7 N1 N2 C9 -1.1(2) no
C1 N1 N2 C9 -168.0(2) no
C7 N1 C1 C6 -150.1(2) no
N2 N1 C1 C6 14.5(2) no
C7 N1 C1 C2 29.0(3) no
N2 N1 C1 C2 -166.5(2) no
C6 C1 C2 C3 1.7(3) no
N1 C1 C2 C3 -177.4(2) no
C1 C2 C3 C4 -0.5(3) no
C2 C3 C4 C5 -0.5(3) no
C3 C4 C5 C6 0.4(3) no
C4 C5 C6 C1 0.7(3) no
C2 C1 C6 C5 -1.7(3) no
N1 C1 C6 C5 177.3(2) no
N2 N1 C7 O1 -179.1(2) no
C1 N1 C7 O1 -13.7(3) no
N2 N1 C7 C8 0.9(2) no
C1 N1 C7 C8 166.3(2) no
O1 C7 C8 C11 1.0(3) no
N1 C7 C8 C11 -179.0(2) no
O1 C7 C8 C9 179.6(2) no
N1 C7 C8 C9 -0.4(2) no
N1 N2 C9 C8 0.8(2) no
N1 N2 C9 C10 180.0(2) no
C11 C8 C9 N2 178.2(2) no
C7 C8 C9 N2 -0.3(2) no
C11 C8 C9 C10 -0.9(3) no
C7 C8 C9 C10 -179.4(2) no
C21 N3 C11 C8 -173.2(2) no
C21 N3 C11 C12 8.1(3) no
C9 C8 C11 N3 -175.7(2) no
C7 C8 C11 N3 2.6(3) no
C9 C8 C11 C12 3.0(3) no
C7 C8 C11 C12 -178.8(2) no
N3 C11 C12 C17 68.8(2) no
C8 C11 C12 C17 -109.9(2) no
N3 C11 C12 C13 -112.7(2) no
C8 C11 C12 C13 68.6(2) no
C17 C12 C13 C14 -0.3(3) no
C11 C12 C13 C14 -178.8(2) no
C12 C13 C14 C15 0.5(3) no
C13 C14 C15 C16 -0.3(3) no
C14 C15 C16 C17 -0.2(3) no
C15 C16 C17 C12 0.4(3) no
C13 C12 C17 C16 -0.2(3) no
C11 C12 C17 C16 178.4(2) no
C23 C18 C19 C20 0.8(3) no
C24 C18 C19 C20 -179.3(2) no
C18 C19 C20 C21 -0.4(3) no
C19 C20 C21 C22 0.0(3) no
C19 C20 C21 N3 175.5(2) no
C11 N3 C21 C22 -164.2(2) no
C11 N3 C21 C20 20.1(3) no
C20 C21 C22 C23 0.0(3) no
N3 C21 C22 C23 -175.9(2) no
C21 C22 C23 C18 0.3(3) no
C21 C22 C23 C30 -178.1(2) no
C19 C18 C23 C22 -0.7(3) no
C24 C18 C23 C22 179.3(2) no
C19 C18 C23 C30 178.0(2) no
C24 C18 C23 C30 -2.0(2) no
C19 C18 C24 C25 4.2(3) no
C23 C18 C24 C25 -175.8(2) no
C19 C18 C24 C29 -178.1(2) no
C23 C18 C24 C29 1.9(2) no
C29 C24 C25 C26 0.5(3) no
C18 C24 C25 C26 177.9(2) no
C24 C25 C26 C27 0.7(3) no
C25 C26 C27 C28 -0.9(3) no
C26 C27 C28 C29 0.0(3) no
C27 C28 C29 C24 1.2(3) no
C27 C28 C29 C30 -176.8(2) no
C25 C24 C29 C28 -1.4(3) no
C18 C24 C29 C28 -179.4(2) no
C25 C24 C29 C30 176.9(2) no
C18 C24 C29 C30 -1.0(2) no
C22 C23 C30 C29 179.9(2) no
C18 C23 C30 C29 1.4(2) no
C28 C29 C30 C23 178.0(2) no
C24 C29 C30 C23 -0.1(2) no

loop_
_cod_related_entry_id
_cod_related_entry_database
_cod_related_entry_code
1 ChemSpider 21174184
